data_4087615
loop_
_publ_author_name
'Mou, Zehuai'
'Xie, Hongyan'
'Wang, Meiyan'
'Liu, Na'
'Yao, Changguang'
'Li, Lei'
'Liu, Jingyao'
'Li, Shihui'
'Cui, Dongmei'

_publ_section_title
;
 Mononuclear Heteroscorpionate Zwitterionic Zinc Terminal Hydride:
 Synthesis, Reactivity, and Catalysis for Hydrosilylation of Aldehydes
;
_journal_issue 16
_journal_name_full Organometallics
_journal_page_first 3944
_journal_paper_doi 10.1021/acs.organomet.5b00413
_journal_volume 34
_journal_year 2015
_chemical_formula_sum 'C35 H36 N5 P Zn'
_chemical_formula_weight 623.03
_space_group_IT_number 2
_space_group_name_Hall '-P 1'
_space_group_name_H-M_alt 'P -1'
_symmetry_cell_setting triclinic
_symmetry_space_group_name_H-M 'P -1'
_atom_sites_solution_hydrogens geom
_atom_sites_solution_primary direct
_atom_sites_solution_secondary difmap
_audit_creation_method SHELXL-97
_cell_angle_alpha 98.1660(10)
_cell_angle_beta 102.4870(10)
_cell_angle_gamma 93.9390(10)
_cell_formula_units_Z 2
_cell_length_a 8.8632(6)
_cell_length_b 10.2659(7)
_cell_length_c 18.2859(12)
_cell_measurement_reflns_used 2777
_cell_measurement_temperature 185(2)
_cell_measurement_theta_max 25.11
_cell_measurement_theta_min 2.31
_cell_volume 1599.45(19)
_computing_cell_refinement 'Bruker SMART'
_computing_data_collection 'Bruker SMART'
_computing_data_reduction 'Bruker SAINT'
_computing_molecular_graphics 'Bruker SHELXTL'
_computing_publication_material 'Bruker SHELXTL'
_computing_structure_refinement 'SHELXL-97 (Sheldrick, 1997)'
_computing_structure_solution 'SHELXS-97 (Sheldrick, 1990)'
_diffrn_ambient_temperature 185(2)
_diffrn_measured_fraction_theta_full 0.973
_diffrn_measured_fraction_theta_max 0.973
_diffrn_measurement_device_type 'CCD area detector'
_diffrn_measurement_method 'phi and omega scans'
_diffrn_radiation_monochromator graphite
_diffrn_radiation_source 'fine-focus sealed tube'
_diffrn_radiation_type MoK\a
_diffrn_radiation_wavelength 0.71073
_diffrn_reflns_av_R_equivalents 0.0207
_diffrn_reflns_av_sigmaI/netI 0.0482
_diffrn_reflns_limit_h_max 10
_diffrn_reflns_limit_h_min -10
_diffrn_reflns_limit_k_max 12
_diffrn_reflns_limit_k_min -12
_diffrn_reflns_limit_l_max 10
_diffrn_reflns_limit_l_min -22
_diffrn_reflns_number 8649
_diffrn_reflns_theta_full 26.03
_diffrn_reflns_theta_max 26.03
_diffrn_reflns_theta_min 2.01
_exptl_absorpt_coefficient_mu 0.849
_exptl_absorpt_correction_T_max 0.9124
_exptl_absorpt_correction_T_min 0.8621
_exptl_absorpt_correction_type none
_exptl_crystal_colour colorless
_exptl_crystal_density_diffrn 1.294
_exptl_crystal_density_method 'not measured'
_exptl_crystal_description block
_exptl_crystal_F_000 652
_exptl_crystal_size_max 0.18
_exptl_crystal_size_mid 0.16
_exptl_crystal_size_min 0.11
_refine_diff_density_max 0.582
_refine_diff_density_min -0.507
_refine_diff_density_rms 0.098
_refine_ls_extinction_method none
_refine_ls_goodness_of_fit_ref 1.089
_refine_ls_hydrogen_treatment mixed
_refine_ls_matrix_type full
_refine_ls_number_parameters 387
_refine_ls_number_reflns 6132
_refine_ls_number_restraints 3
_refine_ls_restrained_S_all 1.091
_refine_ls_R_factor_all 0.0624
_refine_ls_R_factor_gt 0.0486
_refine_ls_shift/su_max 0.001
_refine_ls_shift/su_mean 0.000
_refine_ls_structure_factor_coef Fsqd
_refine_ls_weighting_details 'calc w=1/[\s^2^(Fo^2^)+(0.0728P)^2^+1.3648P] where P=(Fo^2^+2Fc^2^)/3'
_refine_ls_weighting_scheme calc
_refine_ls_wR_factor_gt 0.1250
_refine_ls_wR_factor_ref 0.1471
_reflns_number_gt 4980
_reflns_number_total 6132
_reflns_threshold_expression >2sigma(I)
_cod_data_source_file om5b00413_si_002.cif
_cod_data_source_block 2
_cod_depositor_comments
;
The following automatic conversions were performed:

data item '_symmetry_cell_setting' value 'Triclinic' was changed to
'triclinic' in accordance with the
/home/saulius/struct/COD-crude-data/automatic-downloads/DataCite-retrospective/ACS/depositions/lib/dictionaries/cif_core.dic
dictionary named 'cif_core.dic' version 2.4.2 last updated on
2011-04-26.

Automatic conversion script
Id: cif_fix_values 6909 2019-04-08 15:41:33Z antanas 
;
_cod_original_sg_symbol_H-M P-1
_cod_database_code 4087615

loop_
_symmetry_equiv_pos_as_xyz
'x, y, z'
'-x, -y, -z'

loop_
_atom_site_label
_atom_site_type_symbol
_atom_site_fract_x
_atom_site_fract_y
_atom_site_fract_z
_atom_site_U_iso_or_equiv
_atom_site_adp_type
_atom_site_occupancy
_atom_site_symmetry_multiplicity
_atom_site_calc_flag
_atom_site_refinement_flags
C1 C 0.3729(5) 0.8058(4) 0.4278(3) 0.0502(11) Uani 1 1 d .
H1A H 0.4147 0.8723 0.4036 0.075 Uiso 1 1 calc R
H1B H 0.3735 0.8427 0.4791 0.075 Uiso 1 1 calc R
H1C H 0.2682 0.7753 0.4006 0.075 Uiso 1 1 calc R
C2 C 0.4690(4) 0.6933(4) 0.4277(2) 0.0335(8) Uani 1 1 d .
C3 C 0.6054(4) 0.6735(4) 0.4761(2) 0.0393(9) Uani 1 1 d .
H3 H 0.6596 0.7314 0.5190 0.047 Uiso 1 1 calc R
C4 C 0.6463(4) 0.5517(4) 0.44891(19) 0.0311(8) Uani 1 1 d .
C5 C 0.7840(4) 0.4829(4) 0.4798(2) 0.0428(10) Uani 1 1 d .
H5A H 0.7504 0.4079 0.5003 0.064 Uiso 1 1 calc R
H5B H 0.8556 0.5429 0.5190 0.064 Uiso 1 1 calc R
H5C H 0.8343 0.4536 0.4397 0.064 Uiso 1 1 calc R
C6 C -0.0439(5) 0.5425(4) 0.3090(2) 0.0460(10) Uani 1 1 d .
H6A H 0.0060 0.6164 0.3468 0.069 Uiso 1 1 calc R
H6B H -0.1459 0.5189 0.3161 0.069 Uiso 1 1 calc R
H6C H -0.0521 0.5660 0.2595 0.069 Uiso 1 1 calc R
C7 C 0.0502(4) 0.4272(4) 0.3164(2) 0.0338(8) Uani 1 1 d .
C8 C 0.0070(4) 0.2975(4) 0.3198(2) 0.0398(9) Uani 1 1 d .
H8 H -0.0917 0.2608 0.3202 0.048 Uiso 1 1 calc R
C9 C 0.1385(4) 0.2324(4) 0.3225(2) 0.0348(8) Uani 1 1 d .
C10 C 0.1606(5) 0.0893(4) 0.3259(3) 0.0510(11) Uani 1 1 d .
H10A H 0.2672 0.0757 0.3271 0.076 Uiso 1 1 calc R
H10B H 0.0948 0.0351 0.2819 0.076 Uiso 1 1 calc R
H10C H 0.1340 0.0658 0.3708 0.076 Uiso 1 1 calc R
C11 C 0.3017(4) 0.5513(3) 0.30964(18) 0.0255(7) Uani 1 1 d .
C12 C 0.4689(4) 0.6743(3) 0.21761(18) 0.0254(7) Uani 1 1 d .
C13 C 0.4203(5) 0.7985(3) 0.2363(2) 0.0364(8) Uani 1 1 d .
H13 H 0.3234 0.8048 0.2476 0.044 Uiso 1 1 calc R
C14 C 0.5150(5) 0.9125(4) 0.2381(3) 0.0456(10) Uani 1 1 d .
H14 H 0.4814 0.9951 0.2499 0.055 Uiso 1 1 calc R
C15 C 0.6598(5) 0.9027(4) 0.2223(2) 0.0443(10) Uani 1 1 d .
H15 H 0.7242 0.9790 0.2240 0.053 Uiso 1 1 calc R
C16 C 0.7089(5) 0.7809(4) 0.2041(2) 0.0384(9) Uani 1 1 d .
H16 H 0.8062 0.7748 0.1932 0.046 Uiso 1 1 calc R
C17 C 0.6133(4) 0.6665(3) 0.20186(19) 0.0298(8) Uani 1 1 d .
H17 H 0.6472 0.5841 0.1897 0.036 Uiso 1 1 calc R
C18 C 0.1685(4) 0.5032(3) 0.15385(18) 0.0254(7) Uani 1 1 d .
C19 C 0.0882(4) 0.3763(4) 0.1377(2) 0.0334(8) Uani 1 1 d .
H19 H 0.1364 0.3060 0.1561 0.040 Uiso 1 1 calc R
C20 C -0.0626(4) 0.3556(4) 0.0946(2) 0.0425(10) Uani 1 1 d .
H20 H -0.1165 0.2716 0.0847 0.051 Uiso 1 1 calc R
C21 C -0.1330(4) 0.4586(5) 0.0663(2) 0.0444(10) Uani 1 1 d .
H21 H -0.2347 0.4442 0.0376 0.053 Uiso 1 1 calc R
C22 C -0.0543(4) 0.5829(4) 0.0800(2) 0.0421(10) Uani 1 1 d .
H22 H -0.1028 0.6520 0.0603 0.050 Uiso 1 1 calc R
C23 C 0.0979(4) 0.6062(4) 0.1233(2) 0.0342(8) Uani 1 1 d .
H23 H 0.1517 0.6899 0.1317 0.041 Uiso 1 1 calc R
C24 C 0.4775(4) 0.3363(3) 0.14274(19) 0.0252(7) Uani 1 1 d .
C25 C 0.4328(4) 0.3841(3) 0.07397(19) 0.0295(7) Uani 1 1 d .
H25 H 0.3839 0.4614 0.0731 0.035 Uiso 1 1 calc R
C26 C 0.4602(4) 0.3186(4) 0.0075(2) 0.0346(8) Uani 1 1 d .
H26 H 0.4287 0.3523 -0.0374 0.042 Uiso 1 1 calc R
C27 C 0.5334(4) 0.2041(4) 0.0063(2) 0.0389(9) Uani 1 1 d .
H27 H 0.5514 0.1604 -0.0386 0.047 Uiso 1 1 calc R
C28 C 0.5791(4) 0.1564(4) 0.0734(2) 0.0387(9) Uani 1 1 d .
H28 H 0.6295 0.0799 0.0737 0.046 Uiso 1 1 calc R
C29 C 0.5512(4) 0.2203(3) 0.1407(2) 0.0307(8) Uani 1 1 d .
H29 H 0.5822 0.1853 0.1851 0.037 Uiso 1 1 calc R
C30 C 0.8874(7) 1.0516(7) 0.4517(4) 0.0755(17) Uani 1 1 d .
H30 H 0.8103 1.0864 0.4194 0.091 Uiso 1 1 calc R
C31 C 0.8897(7) 0.9167(7) 0.4462(4) 0.0778(17) Uani 1 1 d .
H31 H 0.8157 0.8602 0.4094 0.093 Uiso 1 1 calc R
C32 C 1.0019(8) 0.8658(5) 0.4954(4) 0.0755(17) Uani 1 1 d .
H32 H 1.0024 0.7747 0.4925 0.091 Uiso 1 1 calc R
C33 C 0.0714(15) -0.0062(11) 0.0789(4) 0.132(4) Uani 1 1 d D
H33 H 0.1195 -0.0093 0.1290 0.159 Uiso 1 1 calc R
C34 C 0.1451(7) 0.0486(7) 0.0292(7) 0.106(3) Uani 1 1 d D
H34 H 0.2478 0.0840 0.0483 0.127 Uiso 1 1 calc R
C35 C 0.0814(15) 0.0559(7) -0.0461(7) 0.122(3) Uani 1 1 d D
H35 H 0.1414 0.0944 -0.0748 0.146 Uiso 1 1 calc R
H1 H 0.595(5) 0.206(4) 0.330(2) 0.056(13) Uiso 1 1 d .
N1 N 0.4334(3) 0.5846(3) 0.37284(15) 0.0283(6) Uani 1 1 d .
N2 N 0.5448(3) 0.4971(3) 0.38571(15) 0.0269(6) Uani 1 1 d .
N3 N 0.2030(3) 0.4386(3) 0.31779(15) 0.0270(6) Uani 1 1 d .
N4 N 0.2599(3) 0.3167(3) 0.32086(16) 0.0282(6) Uani 1 1 d .
N5 N 0.4485(3) 0.3961(3) 0.21201(15) 0.0252(6) Uani 1 1 d .
P1 P 0.35325(9) 0.52465(8) 0.22193(5) 0.0227(2) Uani 1 1 d .
Zn1 Zn 0.49223(4) 0.32010(4) 0.31178(2) 0.02764(14) Uani 1 1 d .

loop_
_atom_site_aniso_label
_atom_site_aniso_U_11
_atom_site_aniso_U_22
_atom_site_aniso_U_33
_atom_site_aniso_U_23
_atom_site_aniso_U_13
_atom_site_aniso_U_12
C1 0.057(3) 0.039(2) 0.052(3) -0.0123(19) 0.019(2) 0.010(2)
C2 0.037(2) 0.0349(19) 0.0277(18) -0.0023(15) 0.0111(15) -0.0012(15)
C3 0.041(2) 0.045(2) 0.0247(18) -0.0048(16) 0.0027(16) -0.0110(17)
C4 0.0245(17) 0.045(2) 0.0228(17) 0.0050(15) 0.0052(14) -0.0024(15)
C5 0.0295(19) 0.064(3) 0.033(2) 0.0094(19) 0.0010(16) 0.0026(18)
C6 0.036(2) 0.061(3) 0.046(2) 0.017(2) 0.0117(18) 0.0152(19)
C7 0.0288(18) 0.048(2) 0.0246(17) 0.0069(16) 0.0050(14) 0.0022(16)
C8 0.0281(19) 0.057(2) 0.033(2) 0.0080(18) 0.0065(16) -0.0075(17)
C9 0.037(2) 0.036(2) 0.0298(19) 0.0039(16) 0.0075(16) -0.0035(16)
C10 0.061(3) 0.036(2) 0.057(3) 0.003(2) 0.021(2) -0.007(2)
C11 0.0213(16) 0.0303(17) 0.0248(17) 0.0017(14) 0.0063(13) 0.0039(13)
C12 0.0269(17) 0.0244(16) 0.0232(16) 0.0035(13) 0.0022(13) 0.0025(13)
C13 0.041(2) 0.0266(18) 0.044(2) 0.0039(16) 0.0151(17) 0.0066(16)
C14 0.052(3) 0.028(2) 0.059(3) 0.0031(18) 0.018(2) 0.0071(17)
C15 0.052(3) 0.0271(19) 0.051(2) 0.0086(18) 0.008(2) -0.0104(17)
C16 0.036(2) 0.037(2) 0.042(2) 0.0072(17) 0.0090(17) -0.0030(16)
C17 0.0299(18) 0.0314(18) 0.0263(17) 0.0043(14) 0.0022(14) 0.0052(14)
C18 0.0213(16) 0.0305(17) 0.0258(17) 0.0031(14) 0.0082(13) 0.0052(13)
C19 0.0270(18) 0.038(2) 0.034(2) 0.0090(16) 0.0028(15) 0.0019(15)
C20 0.030(2) 0.050(2) 0.043(2) 0.0067(19) 0.0018(17) -0.0096(17)
C21 0.0234(19) 0.070(3) 0.038(2) 0.011(2) 0.0007(16) 0.0070(18)
C22 0.034(2) 0.054(3) 0.040(2) 0.0120(19) 0.0043(17) 0.0208(18)
C23 0.033(2) 0.036(2) 0.0326(19) 0.0067(16) 0.0032(15) 0.0075(15)
C24 0.0202(16) 0.0236(16) 0.0281(17) -0.0004(13) 0.0024(13) -0.0036(12)
C25 0.0291(18) 0.0298(18) 0.0290(18) 0.0026(14) 0.0069(14) 0.0026(14)
C26 0.0264(18) 0.045(2) 0.0306(19) 0.0002(16) 0.0071(15) -0.0014(15)
C27 0.035(2) 0.043(2) 0.034(2) -0.0121(17) 0.0128(16) -0.0037(16)
C28 0.036(2) 0.0301(19) 0.050(2) -0.0046(17) 0.0175(18) 0.0073(16)
C29 0.0297(18) 0.0259(17) 0.038(2) 0.0055(15) 0.0098(15) 0.0050(14)
C30 0.066(4) 0.091(4) 0.092(4) 0.043(4) 0.043(3) 0.025(3)
C31 0.068(4) 0.094(5) 0.078(4) 0.011(3) 0.039(3) -0.011(3)
C32 0.098(5) 0.047(3) 0.096(5) 0.014(3) 0.049(4) 0.008(3)
C33 0.138(8) 0.123(8) 0.141(8) 0.000(7) 0.035(8) 0.079(7)
C34 0.048(3) 0.067(4) 0.183(9) -0.045(5) 0.029(5) -0.002(3)
C35 0.171(10) 0.050(4) 0.184(10) 0.025(5) 0.115(8) 0.036(5)
N1 0.0300(15) 0.0286(15) 0.0236(14) 0.0021(12) 0.0025(12) 0.0010(12)
N2 0.0212(14) 0.0344(16) 0.0257(14) 0.0045(12) 0.0064(11) 0.0049(11)
N3 0.0255(14) 0.0305(15) 0.0251(14) 0.0054(12) 0.0047(11) 0.0039(11)
N4 0.0289(15) 0.0282(15) 0.0258(15) 0.0040(12) 0.0034(12) 0.0003(12)
N5 0.0270(14) 0.0250(14) 0.0236(14) 0.0039(11) 0.0045(11) 0.0063(11)
P1 0.0220(4) 0.0228(4) 0.0233(4) 0.0033(3) 0.0043(3) 0.0043(3)
Zn1 0.0274(2) 0.0268(2) 0.0283(2) 0.00598(16) 0.00338(16) 0.00598(16)

loop_
_atom_type_symbol
_atom_type_description
_atom_type_scat_dispersion_real
_atom_type_scat_dispersion_imag
_atom_type_scat_source
C C 0.0033 0.0016 'International Tables Vol C Tables 4.2.6.8 and 6.1.1.4'
H H 0.0000 0.0000 'International Tables Vol C Tables 4.2.6.8 and 6.1.1.4'
N N 0.0061 0.0033 'International Tables Vol C Tables 4.2.6.8 and 6.1.1.4'
P P 0.1023 0.0942 'International Tables Vol C Tables 4.2.6.8 and 6.1.1.4'
Zn Zn 0.2839 1.4301 'International Tables Vol C Tables 4.2.6.8 and 6.1.1.4'

loop_
_geom_angle_atom_site_label_1
_geom_angle_atom_site_label_2
_geom_angle_atom_site_label_3
_geom_angle
_geom_angle_site_symmetry_1
_geom_angle_site_symmetry_3
C2 C1 H1A 109.5 . .
C2 C1 H1B 109.5 . .
H1A C1 H1B 109.5 . .
C2 C1 H1C 109.5 . .
H1A C1 H1C 109.5 . .
H1B C1 H1C 109.5 . .
N1 C2 C3 106.1(3) . .
N1 C2 C1 122.5(3) . .
C3 C2 C1 131.4(4) . .
C4 C3 C2 107.2(3) . .
C4 C3 H3 126.4 . .
C2 C3 H3 126.4 . .
N2 C4 C3 110.3(3) . .
N2 C4 C5 120.5(3) . .
C3 C4 C5 129.2(3) . .
C4 C5 H5A 109.5 . .
C4 C5 H5B 109.5 . .
H5A C5 H5B 109.5 . .
C4 C5 H5C 109.5 . .
H5A C5 H5C 109.5 . .
H5B C5 H5C 109.5 . .
C7 C6 H6A 109.5 . .
C7 C6 H6B 109.5 . .
H6A C6 H6B 109.5 . .
C7 C6 H6C 109.5 . .
H6A C6 H6C 109.5 . .
H6B C6 H6C 109.5 . .
N3 C7 C8 107.5(3) . .
N3 C7 C6 121.6(3) . .
C8 C7 C6 130.8(4) . .
C7 C8 C9 106.6(3) . .
C7 C8 H8 126.7 . .
C9 C8 H8 126.7 . .
N4 C9 C8 110.3(3) . .
N4 C9 C10 119.5(3) . .
C8 C9 C10 130.2(4) . .
C9 C10 H10A 109.5 . .
C9 C10 H10B 109.5 . .
H10A C10 H10B 109.5 . .
C9 C10 H10C 109.5 . .
H10A C10 H10C 109.5 . .
H10B C10 H10C 109.5 . .
N1 C11 N3 111.7(3) . .
N1 C11 P1 113.1(2) . .
N3 C11 P1 110.3(2) . .
C17 C12 C13 119.0(3) . .
C17 C12 P1 119.6(3) . .
C13 C12 P1 121.1(3) . .
C14 C13 C12 120.6(4) . .
C14 C13 H13 119.7 . .
C12 C13 H13 119.7 . .
C15 C14 C13 119.6(4) . .
C15 C14 H14 120.2 . .
C13 C14 H14 120.2 . .
C16 C15 C14 120.3(4) . .
C16 C15 H15 119.8 . .
C14 C15 H15 119.8 . .
C15 C16 C17 120.0(4) . .
C15 C16 H16 120.0 . .
C17 C16 H16 120.0 . .
C12 C17 C16 120.5(3) . .
C12 C17 H17 119.8 . .
C16 C17 H17 119.8 . .
C23 C18 C19 119.5(3) . .
C23 C18 P1 123.9(3) . .
C19 C18 P1 116.4(2) . .
C20 C19 C18 120.0(3) . .
C20 C19 H19 120.0 . .
C18 C19 H19 120.0 . .
C21 C20 C19 120.2(4) . .
C21 C20 H20 119.9 . .
C19 C20 H20 119.9 . .
C20 C21 C22 120.5(3) . .
C20 C21 H21 119.8 . .
C22 C21 H21 119.8 . .
C21 C22 C23 120.4(4) . .
C21 C22 H22 119.8 . .
C23 C22 H22 119.8 . .
C18 C23 C22 119.4(4) . .
C18 C23 H23 120.3 . .
C22 C23 H23 120.3 . .
C29 C24 C25 116.9(3) . .
C29 C24 N5 119.1(3) . .
C25 C24 N5 124.0(3) . .
C26 C25 C24 121.2(3) . .
C26 C25 H25 119.4 . .
C24 C25 H25 119.4 . .
C25 C26 C27 121.3(4) . .
C25 C26 H26 119.4 . .
C27 C26 H26 119.4 . .
C28 C27 C26 118.3(3) . .
C28 C27 H27 120.8 . .
C26 C27 H27 120.8 . .
C27 C28 C29 121.2(3) . .
C27 C28 H28 119.4 . .
C29 C28 H28 119.4 . .
C28 C29 C24 121.1(3) . .
C28 C29 H29 119.4 . .
C24 C29 H29 119.4 . .
C32 C30 C31 120.1(6) 2_776 .
C32 C30 H30 120.0 2_776 .
C31 C30 H30 120.0 . .
C32 C31 C30 119.6(6) . .
C32 C31 H31 120.2 . .
C30 C31 H31 120.2 . .
C30 C32 C31 120.3(5) 2_776 .
C30 C32 H32 119.9 2_776 .
C31 C32 H32 119.9 . .
C34 C33 C35 113.0(7) . 2
C34 C33 H33 123.5 . .
C35 C33 H33 123.5 2 .
C35 C34 C33 126.7(6) . .
C35 C34 H34 116.7 . .
C33 C34 H34 116.7 . .
C34 C35 C33 120.3(7) . 2
C34 C35 H35 119.8 . .
C33 C35 H35 119.8 2 .
C2 N1 N2 110.2(3) . .
C2 N1 C11 129.7(3) . .
N2 N1 C11 120.0(3) . .
C4 N2 N1 106.2(3) . .
C4 N2 Zn1 139.6(2) . .
N1 N2 Zn1 113.70(19) . .
C7 N3 N4 109.9(3) . .
C7 N3 C11 129.5(3) . .
N4 N3 C11 120.3(3) . .
C9 N4 N3 105.7(3) . .
C9 N4 Zn1 141.3(3) . .
N3 N4 Zn1 112.7(2) . .
C24 N5 P1 124.7(2) . .
C24 N5 Zn1 125.4(2) . .
P1 N5 Zn1 109.43(14) . .
N5 P1 C11 112.71(15) . .
N5 P1 C12 111.27(15) . .
C11 P1 C12 105.68(16) . .
N5 P1 C18 111.53(15) . .
C11 P1 C18 103.53(15) . .
C12 P1 C18 111.76(15) . .
N5 Zn1 N2 97.96(11) . .
N5 Zn1 N4 93.30(11) . .
N2 Zn1 N4 89.89(11) . .
N5 Zn1 H1 126.6(16) . .
N2 Zn1 H1 117.5(16) . .
N4 Zn1 H1 123.1(16) . .

loop_
_geom_bond_atom_site_label_1
_geom_bond_atom_site_label_2
_geom_bond_distance
_geom_bond_site_symmetry_2
C1 C2 1.481(5) .
C1 H1A 0.9600 .
C1 H1B 0.9600 .
C1 H1C 0.9600 .
C2 N1 1.359(4) .
C2 C3 1.381(5) .
C3 C4 1.380(5) .
C3 H3 0.9300 .
C4 N2 1.325(4) .
C4 C5 1.497(5) .
C5 H5A 0.9600 .
C5 H5B 0.9600 .
C5 H5C 0.9600 .
C6 C7 1.499(5) .
C6 H6A 0.9600 .
C6 H6B 0.9600 .
C6 H6C 0.9600 .
C7 N3 1.346(4) .
C7 C8 1.374(5) .
C8 C9 1.378(5) .
C8 H8 0.9300 .
C9 N4 1.341(5) .
C9 C10 1.504(5) .
C10 H10A 0.9600 .
C10 H10B 0.9600 .
C10 H10C 0.9600 .
C11 N1 1.437(4) .
C11 N3 1.447(4) .
C11 P1 1.751(3) .
C12 C17 1.377(5) .
C12 C13 1.394(5) .
C12 P1 1.808(3) .
C13 C14 1.384(5) .
C13 H13 0.9300 .
C14 C15 1.382(6) .
C14 H14 0.9300 .
C15 C16 1.373(6) .
C15 H15 0.9300 .
C16 C17 1.391(5) .
C16 H16 0.9300 .
C17 H17 0.9300 .
C18 C23 1.388(5) .
C18 C19 1.402(5) .
C18 P1 1.809(3) .
C19 C20 1.383(5) .
C19 H19 0.9300 .
C20 C21 1.372(6) .
C20 H20 0.9300 .
C21 C22 1.375(6) .
C21 H21 0.9300 .
C22 C23 1.394(5) .
C22 H22 0.9300 .
C23 H23 0.9300 .
C24 C29 1.397(5) .
C24 C25 1.402(5) .
C24 N5 1.410(4) .
C25 C26 1.381(5) .
C25 H25 0.9300 .
C26 C27 1.381(5) .
C26 H26 0.9300 .
C27 C28 1.375(6) .
C27 H27 0.9300 .
C28 C29 1.389(5) .
C28 H28 0.9300 .
C29 H29 0.9300 .
C30 C32 1.364(9) 2_776
C30 C31 1.376(8) .
C30 H30 0.9300 .
C31 C32 1.374(8) .
C31 H31 0.9300 .
C32 C30 1.364(9) 2_776
C32 H32 0.9300 .
C33 C34 1.386(2) .
C33 C35 1.386(2) 2
C33 H33 0.9300 .
C34 C35 1.384(2) .
C34 H34 0.9300 .
C35 C33 1.386(2) 2
C35 H35 0.9300 .
N1 N2 1.385(4) .
N2 Zn1 2.064(3) .
N3 N4 1.385(4) .
N4 Zn1 2.100(3) .
N5 P1 1.624(3) .
N5 Zn1 2.056(3) .
Zn1 H1 1.57(4) .
